data_8102197
loop_
_publ_author_name
'Constantin Mamat'
'Martin K\"ockerling'
'Christine Geers'

_publ_section_title
;
 Crystal structure of (2Z,4E)-3-hydroxy-5-phenyl-penta-2,4-dienonic
 acid methyl ester, (C6H5)(CH)2COH(CH)CO2CH3
;
_journal_issue 1
_journal_name_full 'Zeitschrift f\"ur Kristallographie - New Crystal Structures'
_journal_page_first 19
_journal_volume 223
_journal_year 2008
_chemical_formula_moiety (C~6~H~5~)(CH)~2~COH(CH)CO~2~CH~3~
_chemical_formula_structural (C6H5)(CH)2COH(CH)CO2CH3
_chemical_formula_sum 'C12 H12 O3'
_chemical_formula_weight 204.22
_chemical_melting_point 345
_chemical_name_systematic
;
(2Z,4E)-3-hydroxy-5-phenyl-penta-2,4-dienonic acid methyl ester
;
_space_group_IT_number 14
_symmetry_cell_setting monoclinic
_symmetry_space_group_name_Hall '-P 2ybc'
_symmetry_space_group_name_H-M 'P 1 21/c 1'
_atom_sites_solution_hydrogens geom
_atom_sites_solution_primary direct
_atom_sites_solution_secondary difmap
_cell_angle_alpha 90.00
_cell_angle_beta 93.416(3)
_cell_angle_gamma 90.00
_cell_formula_units_Z 4
_cell_length_a 9.5426(4)
_cell_length_b 5.6908(2)
_cell_length_c 19.4581(8)
_cell_measurement_reflns_used 2997
_cell_measurement_temperature 293(2)
_cell_measurement_theta_max 22.54
_cell_measurement_theta_min 2.9
_cell_volume 1054.80(7)
_computing_cell_refinement 'Bruker Apex v2.0-2'
_computing_data_collection 'Bruker Apex v2.0-2'
_computing_data_reduction 'Bruker SAINT'
_computing_molecular_graphics DIAMOND
_computing_publication_material 'Bruker SHELXTL'
_computing_structure_refinement 'SHELXL-97 (Sheldrick, 1997)'
_computing_structure_solution 'SHELXS-97 (Sheldrick, 1997)'
_diffrn_ambient_temperature 293(2)
_diffrn_measured_fraction_theta_full 0.989
_diffrn_measured_fraction_theta_max 0.989
_diffrn_measurement_device_type 'Bruker SMART APEX CCD'
_diffrn_measurement_method phi/omega
_diffrn_radiation_monochromator graphite
_diffrn_radiation_source 'fine-focus sealed tube'
_diffrn_radiation_type MoK\a
_diffrn_radiation_wavelength 0.71073
_diffrn_reflns_av_R_equivalents 0.0480
_diffrn_reflns_av_sigmaI/netI 0.0320
_diffrn_reflns_limit_h_max 12
_diffrn_reflns_limit_h_min -12
_diffrn_reflns_limit_k_max 7
_diffrn_reflns_limit_k_min -7
_diffrn_reflns_limit_l_max 24
_diffrn_reflns_limit_l_min -25
_diffrn_reflns_number 19156
_diffrn_reflns_theta_full 27.25
_diffrn_reflns_theta_max 27.25
_diffrn_reflns_theta_min 2.90
_exptl_absorpt_coefficient_mu 0.092
_exptl_absorpt_correction_T_max 0.9899
_exptl_absorpt_correction_T_min 0.8372
_exptl_absorpt_correction_type multi-scan
_exptl_crystal_colour colorless
_exptl_crystal_density_diffrn 1.286
_exptl_crystal_description needle
_exptl_crystal_F_000 432
_exptl_crystal_size_max 2.00
_exptl_crystal_size_mid 0.15
_exptl_crystal_size_min 0.11
_refine_diff_density_max 0.207
_refine_diff_density_min -0.140
_refine_diff_density_rms 0.039
_refine_ls_extinction_coef 0.006(3)
_refine_ls_extinction_expression Fc^*^=kFc[1+0.001xFc^2^\l^3^/sin(2\q)]^-1/4^
_refine_ls_extinction_method SHELXL
_refine_ls_goodness_of_fit_ref 0.980
_refine_ls_hydrogen_treatment refxyz
_refine_ls_matrix_type full
_refine_ls_number_parameters 173
_refine_ls_number_reflns 2336
_refine_ls_number_restraints 0
_refine_ls_restrained_S_all 0.980
_refine_ls_R_factor_all 0.1129
_refine_ls_R_factor_gt 0.0487
_refine_ls_shift/su_max 0.001
_refine_ls_shift/su_mean 0.000
_refine_ls_structure_factor_coef Fsqd
_refine_ls_weighting_details 'calc w=1/[\s^2^(Fo^2^)+(0.0917P)^2^+0.0000P] where P=(Fo^2^+2Fc^2^)/3'
_refine_ls_weighting_scheme calc
_refine_ls_wR_factor_gt 0.1384
_refine_ls_wR_factor_ref 0.1620
_reflns_number_gt 1207
_reflns_number_total 2336
_reflns_threshold_expression >2sigma(I)
_cod_data_source_file 1267-2124.cff
_cod_data_source_block koeck-zk2
_cod_depositor_comments
;
The following automatic conversions were performed:
'_symmetry_cell_setting' value 'Monoclinic' changed to 'monoclinic'
according to '/home/saulius/struct/CIF-dictionaries/cif_core.dic'
dictionary named 'cif_core.dic' version 2.4.1 from
2010-06-29.

'_geom_bond_publ_flag' value 'Y' changed to 'y' according to
'/home/saulius/struct/CIF-dictionaries/cif_core.dic' dictionary named
'cif_core.dic' version 2.4.1 from 2010-06-29 (16
times).

'_geom_bond_publ_flag' value 'N' changed to 'n' according to
'/home/saulius/struct/CIF-dictionaries/cif_core.dic' dictionary named
'cif_core.dic' version 2.4.1 from 2010-06-29 (12
times).

'_geom_angle_publ_flag' value 'Y' changed to 'y' according to
'/home/saulius/struct/CIF-dictionaries/cif_core.dic' dictionary named
'cif_core.dic' version 2.4.1 from 2010-06-29 (18
times).

'_geom_angle_publ_flag' value 'N' changed to 'n' according to
'/home/saulius/struct/CIF-dictionaries/cif_core.dic' dictionary named
'cif_core.dic' version 2.4.1 from 2010-06-29 (23
times).

'_geom_torsion_publ_flag' value 'Y' changed to 'y' according to
'/home/saulius/struct/CIF-dictionaries/cif_core.dic' dictionary named
'cif_core.dic' version 2.4.1 from 2010-06-29.

Automatic conversion script
Id: cif_fix_enum 1555 2011-01-17 13:19:09Z saulius 
;
_cod_original_sg_symbol_H-M P12(1)/c1
_cod_database_code 8102197

loop_
_symmetry_equiv_pos_as_xyz
'x, y, z'
'-x, y+1/2, -z+1/2'
'-x, -y, -z'
'x, -y-1/2, z-1/2'

loop_
_atom_site_label
_atom_site_type_symbol
_atom_site_fract_x
_atom_site_fract_y
_atom_site_fract_z
_atom_site_U_iso_or_equiv
_atom_site_adp_type
_atom_site_occupancy
_atom_site_symmetry_multiplicity
_atom_site_Wyckoff_symbol
_atom_site_calc_flag
_atom_site_refinement_flags
_atom_site_disorder_assembly
_atom_site_disorder_group
C1 C 0.8347(3) 0.1413(4) 0.79566(14) 0.0737(7) Uani 1 4 e d . . .
H1 H 0.911(3) 0.108(4) 0.8325(13) 0.088 Uiso 1 4 e d . . .
C2 C 0.8183(3) -0.0373(5) 0.74757(13) 0.0741(7) Uani 1 4 e d . . .
H2 H 0.876(3) -0.177(5) 0.7530(12) 0.089 Uiso 1 4 e d . . .
C3 C 0.7192(2) -0.0171(4) 0.69300(13) 0.0664(6) Uani 1 4 e d . . .
H3A H 0.708(2) -0.119(4) 0.6585(13) 0.080 Uiso 1 4 e d . . .
C4 C 0.6354(2) 0.1821(3) 0.68457(11) 0.0544(5) Uani 1 4 e d . . .
C5 C 0.6528(3) 0.3578(4) 0.73432(12) 0.0658(6) Uani 1 4 e d . . .
H5 H 0.596(2) 0.491(5) 0.7297(12) 0.079 Uiso 1 4 e d . . .
C6 C 0.7516(3) 0.3366(4) 0.78888(13) 0.0753(7) Uani 1 4 e d . . .
H6 H 0.762(2) 0.459(4) 0.8256(14) 0.090 Uiso 1 4 e d . . .
C7 C 0.5340(2) 0.2003(4) 0.62568(12) 0.0592(6) Uani 1 4 e d . . .
H7 H 0.515(2) 0.084(4) 0.5974(12) 0.071 Uiso 1 4 e d . . .
C8 C 0.4595(2) 0.3871(4) 0.60597(11) 0.0577(6) Uani 1 4 e d . . .
H8 H 0.465(2) 0.539(4) 0.6290(11) 0.069 Uiso 1 4 e d . . .
C9 C 0.3564(2) 0.3960(3) 0.54777(10) 0.0546(5) Uani 1 4 e d . . .
O3 O 0.33240(17) 0.1887(3) 0.51632(10) 0.0797(5) Uani 1 4 e d . . .
H3B H 0.270(3) 0.231(6) 0.4786(17) 0.120 Uiso 1 4 e d . . .
C10 C 0.2886(2) 0.5923(4) 0.52801(11) 0.0585(6) Uani 1 4 e d . . .
H10 H 0.308(2) 0.729(4) 0.5491(11) 0.070 Uiso 1 4 e d . . .
C11 C 0.1830(2) 0.5981(4) 0.47207(10) 0.0563(5) Uani 1 4 e d . . .
O2 O 0.14387(17) 0.4257(3) 0.43824(8) 0.0753(5) Uani 1 4 e d . . .
O1 O 0.12714(15) 0.8107(2) 0.46099(7) 0.0668(5) Uani 1 4 e d . . .
C12 C 0.0140(3) 0.8296(5) 0.40821(15) 0.0766(8) Uani 1 4 e d . . .
H12A H -0.065(3) 0.741(6) 0.4175(15) 0.115 Uiso 1 4 e d . . .
H12B H 0.055(3) 0.770(5) 0.3614(17) 0.115 Uiso 1 4 e d . . .
H12C H -0.007(3) 0.975(6) 0.4033(16) 0.115 Uiso 1 4 e d . . .

loop_
_atom_site_aniso_label
_atom_site_aniso_U_11
_atom_site_aniso_U_22
_atom_site_aniso_U_33
_atom_site_aniso_U_23
_atom_site_aniso_U_13
_atom_site_aniso_U_12
C1 0.0722(16) 0.0733(16) 0.0745(17) 0.0188(13) -0.0054(13) -0.0032(12)
C2 0.0690(15) 0.0709(15) 0.0822(17) 0.0202(13) 0.0040(13) 0.0130(12)
C3 0.0680(14) 0.0542(13) 0.0775(16) 0.0004(11) 0.0093(13) 0.0030(11)
C4 0.0500(11) 0.0487(11) 0.0646(13) 0.0042(9) 0.0041(10) -0.0048(9)
C5 0.0692(15) 0.0526(12) 0.0748(16) 0.0021(11) -0.0019(12) 0.0027(10)
C6 0.0901(18) 0.0675(16) 0.0664(15) 0.0047(11) -0.0107(13) -0.0024(12)
C7 0.0561(12) 0.0514(12) 0.0699(14) -0.0059(10) 0.0017(11) -0.0018(10)
C8 0.0550(12) 0.0503(12) 0.0669(14) -0.0023(10) -0.0039(10) -0.0050(9)
C9 0.0549(12) 0.0466(11) 0.0623(13) -0.0062(9) 0.0016(10) -0.0069(9)
O3 0.0778(11) 0.0548(9) 0.1031(13) -0.0218(8) -0.0226(9) -0.0007(7)
C10 0.0654(13) 0.0519(12) 0.0567(12) -0.0064(9) -0.0074(10) -0.0102(10)
C11 0.0603(13) 0.0532(12) 0.0552(12) 0.0006(9) 0.0007(10) -0.0079(9)
O2 0.0869(11) 0.0619(9) 0.0742(10) -0.0146(8) -0.0196(8) -0.0125(8)
O1 0.0723(10) 0.0600(9) 0.0650(10) 0.0022(7) -0.0221(8) -0.0077(7)
C12 0.0716(17) 0.0777(17) 0.0768(17) 0.0143(14) -0.0251(14) -0.0099(13)

loop_
_atom_type_symbol
_atom_type_description
_atom_type_scat_dispersion_real
_atom_type_scat_dispersion_imag
_atom_type_scat_source
C C 0.0033 0.0016 'International Tables Vol C Tables 4.2.6.8 and 6.1.1.4'
H H 0.0000 0.0000 'International Tables Vol C Tables 4.2.6.8 and 6.1.1.4'
O O 0.0106 0.0060 'International Tables Vol C Tables 4.2.6.8 and 6.1.1.4'

loop_
_geom_angle_atom_site_label_1
_geom_angle_atom_site_label_2
_geom_angle_atom_site_label_3
_geom_angle
_geom_angle_site_symmetry_1
_geom_angle_site_symmetry_3
_geom_angle_publ_flag
C6 C1 C2 119.4(2) . . y
C6 C1 H1 127.6(14) . . n
C2 C1 H1 113.0(14) . . n
C1 C2 C3 120.1(2) . . y
C1 C2 H2 119.3(15) . . n
C3 C2 H2 120.6(15) . . n
C2 C3 C4 121.3(2) . . y
C2 C3 H3A 124.5(16) . . n
C4 C3 H3A 113.9(16) . . n
C3 C4 C5 117.3(2) . . y
C3 C4 C7 120.0(2) . . y
C5 C4 C7 122.67(19) . . y
C6 C5 C4 121.2(2) . . y
C6 C5 H5 120.8(15) . . n
C4 C5 H5 118.1(14) . . n
C1 C6 C5 120.7(2) . . y
C1 C6 H6 118.0(14) . . n
C5 C6 H6 121.2(14) . . n
C8 C7 C4 127.2(2) . . y
C8 C7 H7 109.7(15) . . n
C4 C7 H7 123.1(15) . . n
C7 C8 C9 125.4(2) . . y
C7 C8 H8 124.4(13) . . n
C9 C8 H8 110.1(13) . . n
C10 C9 O3 122.50(19) . . y
C10 C9 C8 123.08(18) . . y
O3 C9 C8 114.40(19) . . y
C9 O3 H3B 102(2) . . n
C9 C10 C11 122.83(19) . . y
C9 C10 H10 121.1(15) . . n
C11 C10 H10 116.1(15) . . n
O2 C11 O1 122.17(19) . . y
O2 C11 C10 124.4(2) . . y
O1 C11 C10 113.44(17) . . y
C11 O1 C12 117.08(17) . . y
O1 C12 H12A 113.5(18) . . n
O1 C12 H12B 106.4(16) . . n
H12A C12 H12B 110(3) . . n
O1 C12 H12C 108(2) . . n
H12A C12 H12C 111(3) . . n
H12B C12 H12C 108(3) . . n

loop_
_geom_bond_atom_site_label_1
_geom_bond_atom_site_label_2
_geom_bond_distance
_geom_bond_site_symmetry_2
_geom_bond_publ_flag
C1 C6 1.367(3) . y
C1 C2 1.384(4) . y
C1 H1 1.01(3) . n
C2 C3 1.384(3) . y
C2 H2 0.97(3) . n
C3 C4 1.391(3) . y
C3 H3A 0.89(3) . n
C4 C5 1.395(3) . y
C4 C7 1.459(3) . y
C5 C6 1.383(3) . y
C5 H5 0.93(2) . n
C6 H6 1.00(3) . n
C7 C8 1.323(3) . y
C7 H7 0.87(2) . n
C8 C9 1.456(3) . y
C8 H8 0.97(2) . n
C9 C10 1.336(3) . y
C9 O3 1.342(2) . y
O3 H3B 0.94(3) . y
C10 C11 1.439(3) . y
C10 H10 0.89(2) . n
C11 O2 1.227(2) . y
C11 O1 1.335(2) . y
O1 C12 1.449(3) . y
C12 H12A 0.93(3) . n
C12 H12B 1.07(3) . n
C12 H12C 0.85(3) . n
H3B O2 1.8009(1) . n

loop_
_geom_torsion_atom_site_label_1
_geom_torsion_atom_site_label_2
_geom_torsion_atom_site_label_3
_geom_torsion_atom_site_label_4
_geom_torsion_site_symmetry_1
_geom_torsion_site_symmetry_2
_geom_torsion_site_symmetry_3
_geom_torsion_site_symmetry_4
_geom_torsion
_geom_torsion_publ_flag
C9 C8 C7 C4 . . . . -178.09(1) y

loop_
_cod_related_entry_id
_cod_related_entry_database
_cod_related_entry_code
1 ChemSpider 30653923
